data_7200474
loop_
_publ_author_name
'Liu, Ming-Li'
'Shi, Wei'
'Song, Hai-Bin'
'Cheng, Peng'
'Liao, Dai-Zheng'
'Yan, Shi-Ping'

_publ_section_title
;
 Open and closed copper chain coordination polymers with alternating
 ferromagnetic and antiferromagnetic interactions
;
_journal_issue 1
_journal_name_full CrystEngComm
_journal_page_first 102
_journal_paper_doi 10.1039/b816161p
_journal_volume 11
_journal_year 2009
_chemical_absolute_configuration ad
_chemical_formula_sum 'C24 H34 Cu4 N2 O28'
_chemical_formula_weight 1052.69
_chemical_name_systematic
;
?
;
_space_group_IT_number 4
_symmetry_cell_setting monoclinic
_symmetry_space_group_name_Hall 'P 2yb'
_symmetry_space_group_name_H-M 'P 1 21 1'
_atom_sites_solution_hydrogens geom
_atom_sites_solution_primary direct
_atom_sites_solution_secondary difmap
_audit_creation_method SHELXL-97
_cell_angle_alpha 90.00
_cell_angle_beta 97.296(2)
_cell_angle_gamma 90.00
_cell_formula_units_Z 2
_cell_length_a 7.6207(10)
_cell_length_b 20.686(3)
_cell_length_c 11.6092(16)
_cell_measurement_reflns_used 6325
_cell_measurement_temperature 294(2)
_cell_measurement_theta_max 26.37
_cell_measurement_theta_min 2.65
_cell_volume 1815.3(4)
_computing_cell_refinement 'Bruker SMART'
_computing_data_collection 'Bruker SMART'
_computing_data_reduction 'Bruker SAINT'
_computing_molecular_graphics 'Bruker SHELXTL'
_computing_publication_material 'Bruker SHELXTL'
_computing_structure_refinement 'SHELXL-97 (Sheldrick, 1997)'
_computing_structure_solution 'SHELXS-97 (Sheldrick, 1990)'
_diffrn_ambient_temperature 294(2)
_diffrn_measured_fraction_theta_full 1.000
_diffrn_measured_fraction_theta_max 1.000
_diffrn_measurement_device_type 'CCD area detector'
_diffrn_measurement_method 'phi and omega scans'
_diffrn_radiation_monochromator graphite
_diffrn_radiation_source 'fine-focus sealed tube'
_diffrn_radiation_type MoK\a
_diffrn_radiation_wavelength 0.71073
_diffrn_reflns_av_R_equivalents 0.0276
_diffrn_reflns_av_sigmaI/netI 0.0492
_diffrn_reflns_limit_h_max 9
_diffrn_reflns_limit_h_min -6
_diffrn_reflns_limit_k_max 24
_diffrn_reflns_limit_k_min -23
_diffrn_reflns_limit_l_max 13
_diffrn_reflns_limit_l_min -11
_diffrn_reflns_number 9416
_diffrn_reflns_theta_full 25.02
_diffrn_reflns_theta_max 25.02
_diffrn_reflns_theta_min 1.77
_diffrn_standards_decay_% 0
_diffrn_standards_interval_count 0
_diffrn_standards_interval_time 0
_exptl_absorpt_coefficient_mu 2.420
_exptl_absorpt_correction_T_max 0.6981
_exptl_absorpt_correction_T_min 0.4762
_exptl_absorpt_correction_type multi-scan
_exptl_absorpt_process_details sadabs
_exptl_crystal_colour green
_exptl_crystal_density_diffrn 1.926
_exptl_crystal_density_meas ?
_exptl_crystal_density_method 'not measured'
_exptl_crystal_description block
_exptl_crystal_F_000 1064
_exptl_crystal_size_max 0.36
_exptl_crystal_size_mid 0.24
_exptl_crystal_size_min 0.16
_refine_diff_density_max 0.410
_refine_diff_density_min -0.534
_refine_diff_density_rms 0.079
_refine_ls_abs_structure_details 'Flack H D (1983), Acta Cryst. A39, 876-881'
_refine_ls_abs_structure_Flack 0.001(9)
_refine_ls_extinction_method none
_refine_ls_goodness_of_fit_ref 1.015
_refine_ls_hydrogen_treatment mixed
_refine_ls_matrix_type full
_refine_ls_number_parameters 568
_refine_ls_number_reflns 5660
_refine_ls_number_restraints 10
_refine_ls_restrained_S_all 1.014
_refine_ls_R_factor_all 0.0309
_refine_ls_R_factor_gt 0.0279
_refine_ls_shift/su_max 0.136
_refine_ls_shift/su_mean 0.005
_refine_ls_structure_factor_coef Fsqd
_refine_ls_weighting_details 'calc w=1/[\s^2^(Fo^2^)+(0.0320P)^2^+0.0000P] where P=(Fo^2^+2Fc^2^)/3'
_refine_ls_weighting_scheme calc
_refine_ls_wR_factor_gt 0.0644
_refine_ls_wR_factor_ref 0.0657
_reflns_number_gt 5303
_reflns_number_total 5660
_reflns_threshold_expression >2sigma(I)
_cod_data_source_file b816161p.txt
_cod_data_source_block 070801b
_cod_depositor_comments
;
The following automatic conversions were performed:

'_exptl_crystal_density_meas' value 'none' was changed to '?' - the
value is perceived as not measured.

Automatic conversion script
Id: cif_fix_values 3008 2015-01-20 13:52:24Z robertas 
;
_cod_original_sg_symbol_H-M P2(1)
_cod_database_code 7200474

loop_
_symmetry_equiv_pos_as_xyz
'x, y, z'
'-x, y+1/2, -z'

loop_
_atom_site_label
_atom_site_type_symbol
_atom_site_fract_x
_atom_site_fract_y
_atom_site_fract_z
_atom_site_U_iso_or_equiv
_atom_site_adp_type
_atom_site_occupancy
_atom_site_symmetry_multiplicity
_atom_site_calc_flag
_atom_site_refinement_flags
_atom_site_disorder_assembly
_atom_site_disorder_group
O15 O 0.6367(4) -0.15003(14) 0.5244(2) 0.0276(7) Uani 1 1 d . . .
Cu4 Cu 1.04170(6) 0.59786(2) -0.09741(4) 0.01912(11) Uani 1 1 d . . .
Cu1 Cu 0.62163(6) -0.06147(2) 0.47384(4) 0.02010(11) Uani 1 1 d . . .
Cu3 Cu 0.71121(7) 0.41016(2) 0.09842(4) 0.02499(12) Uani 1 1 d . . .
Cu2 Cu 0.90282(6) 0.11853(2) 0.68605(4) 0.02035(12) Uani 1 1 d . . .
N2 N 0.7924(4) 0.63043(15) -0.1311(3) 0.0168(7) Uani 1 1 d . . .
O4 O 0.4319(4) 0.08601(15) 0.8073(3) 0.0317(7) Uani 1 1 d . . .
O7 O 0.7267(4) 0.33135(14) 0.1903(3) 0.0317(7) Uani 1 1 d . . .
O13 O 1.0909(4) 0.68349(14) -0.0262(3) 0.0285(7) Uani 1 1 d . . .
O22 O 0.5549(5) 0.45378(16) 0.1950(3) 0.0430(9) Uani 1 1 d . . .
H22 H 0.5573 0.4929 0.1835 0.065 Uiso 1 1 calc R . .
O24 O 1.2780(4) 0.56671(15) -0.0492(3) 0.0257(6) Uani 1 1 d D . .
H24 H 1.2890 0.5304 -0.0755 0.039 Uiso 1 1 calc RD . .
C5 C 0.7401(5) 0.25933(18) 0.3480(4) 0.0197(8) Uani 1 1 d . . .
O9 O 1.0023(3) 0.54423(14) -0.2402(2) 0.0233(6) Uani 1 1 d . . .
O10 O 0.8866(4) 0.52827(14) -0.4228(2) 0.0271(6) Uani 1 1 d . . .
O2 O 0.7638(4) 0.05406(13) 0.5853(2) 0.0248(6) Uani 1 1 d . . .
O1 O 0.6115(4) 0.02735(13) 0.4180(2) 0.0240(6) Uani 1 1 d . . .
O12 O 0.6508(4) 0.48081(14) -0.0123(2) 0.0260(6) Uani 1 1 d . . .
C18 C 0.7736(5) 0.7264(2) -0.4577(3) 0.0225(9) Uani 1 1 d . . .
H18 H 0.7703 0.7470 -0.5291 0.027 Uiso 1 1 calc R . .
O19 O 0.3935(4) -0.04376(16) 0.5374(3) 0.0364(8) Uani 1 1 d . . .
H19 H 0.3470 -0.0113 0.5063 0.055 Uiso 1 1 calc R . .
C22 C 0.7531(5) 0.52403(19) -0.0374(3) 0.0182(8) Uani 1 1 d . . .
O3 O 0.7225(3) 0.09916(15) 0.8188(2) 0.0275(6) Uani 1 1 d . . .
C7 C 0.6956(5) 0.1452(2) 0.3224(3) 0.0205(8) Uani 1 1 d . . .
H7 H 0.6804 0.1095 0.2735 0.025 Uiso 1 1 calc R . .
C12 C 0.9665(6) 0.2473(2) 0.7137(4) 0.0261(9) Uani 1 1 d . . .
O17 O 0.4943(4) -0.08924(16) 0.2970(3) 0.0369(7) Uani 1 1 d . . .
H17 H 0.4909 -0.1288 0.2915 0.055 Uiso 1 1 calc R . .
N1 N 0.7075(4) 0.18306(15) 0.6385(3) 0.0167(7) Uani 1 1 d . . .
O11 O 0.9114(4) 0.52962(15) 0.0034(3) 0.0320(7) Uani 1 1 d . . .
C2 C 0.6941(5) 0.13691(18) 0.4420(3) 0.0155(8) Uani 1 1 d . . .
C1 C 0.6890(5) 0.06887(18) 0.4861(3) 0.0167(8) Uani 1 1 d . . .
C14 C 0.8313(5) 0.63000(18) -0.3390(3) 0.0171(8) Uani 1 1 d . . .
O6 O 1.0352(4) 0.30149(15) 0.7146(3) 0.0352(8) Uani 1 1 d . . .
C8 C 0.7644(5) 0.32609(19) 0.2992(4) 0.0231(9) Uani 1 1 d . . .
O8 O 0.8180(5) 0.37046(14) 0.3684(3) 0.0380(8) Uani 1 1 d . . .
O5 O 1.0518(4) 0.19416(14) 0.7183(3) 0.0296(7) Uani 1 1 d . . .
C10 C 0.5678(5) 0.1103(2) 0.7730(3) 0.0218(9) Uani 1 1 d . . .
C11 C 0.7680(5) 0.2404(2) 0.7098(3) 0.0218(9) Uani 1 1 d . . .
H11A H 0.7376 0.2353 0.7880 0.026 Uiso 1 1 calc R . .
H11B H 0.7098 0.2790 0.6764 0.026 Uiso 1 1 calc R . .
C24 C 0.9480(6) 0.7142(2) -0.0114(3) 0.0257(9) Uani 1 1 d . . .
C15 C 0.7806(5) 0.66321(18) -0.2436(3) 0.0157(8) Uani 1 1 d . . .
C3 C 0.7094(5) 0.19156(18) 0.5143(3) 0.0163(8) Uani 1 1 d . . .
O21 O 0.8140(5) 0.36339(17) -0.0220(3) 0.0475(10) Uani 1 1 d . . .
H21 H 0.8355 0.3887 -0.0727 0.071 Uiso 1 1 calc R . .
C4 C 0.7350(5) 0.25173(19) 0.4665(3) 0.0190(8) Uani 1 1 d . . .
H4 H 0.7490 0.2878 0.5147 0.023 Uiso 1 1 calc R . .
C16 C 0.7318(5) 0.72766(19) -0.2560(3) 0.0193(8) Uani 1 1 d . . .
H16 H 0.7005 0.7501 -0.1922 0.023 Uiso 1 1 calc R . .
C6 C 0.7195(5) 0.2056(2) 0.2758(3) 0.0221(8) Uani 1 1 d . . .
H6 H 0.7217 0.2103 0.1964 0.026 Uiso 1 1 calc R . .
C21 C 0.6710(5) 0.57363(19) -0.1265(3) 0.0205(8) Uani 1 1 d . . .
H21A H 0.6495 0.5536 -0.2025 0.025 Uiso 1 1 calc R . .
H21B H 0.5584 0.5882 -0.1053 0.025 Uiso 1 1 calc R . .
O20 O 1.1020(4) 0.06066(16) 0.7104(3) 0.0397(8) Uani 1 1 d . . .
H20 H 1.1812 0.0774 0.7549 0.060 Uiso 1 1 calc R . .
O23 O 0.9920(5) 0.44921(17) 0.1928(3) 0.0469(9) Uani 1 1 d . . .
H23 H 1.0198 0.4289 0.2530 0.070 Uiso 1 1 calc R . .
C19 C 0.8235(5) 0.66197(19) -0.4453(3) 0.0200(8) Uani 1 1 d . . .
H19A H 0.8524 0.6395 -0.5097 0.024 Uiso 1 1 calc R . .
O18 O 0.8773(4) -0.06979(16) 0.4519(4) 0.0441(9) Uani 1 1 d . . .
H18A H 0.9164 -0.0342 0.4375 0.066 Uiso 1 1 calc R . .
C9 C 0.5372(5) 0.15643(19) 0.6705(3) 0.0190(8) Uani 1 1 d . . .
H9A H 0.4753 0.1338 0.6042 0.023 Uiso 1 1 calc R . .
H9B H 0.4628 0.1919 0.6898 0.023 Uiso 1 1 calc R . .
C17 C 0.7288(5) 0.75932(18) -0.3616(3) 0.0191(8) Uani 1 1 d . . .
C13 C 0.9092(5) 0.56315(19) -0.3342(3) 0.0188(8) Uani 1 1 d . . .
O16 O 0.6896(5) -0.13517(16) 0.7156(3) 0.0461(9) Uani 1 1 d . . .
O26 O 0.2716(5) 0.44855(19) 0.8730(4) 0.0469(9) Uani 1 1 d D . .
O14 O 0.9437(4) 0.77065(15) 0.0207(3) 0.0383(8) Uani 1 1 d . . .
C23 C 0.7814(5) 0.67416(19) -0.0315(3) 0.0208(9) Uani 1 1 d . . .
H23A H 0.7681 0.6490 0.0374 0.025 Uiso 1 1 calc R . .
H23B H 0.6793 0.7022 -0.0476 0.025 Uiso 1 1 calc R . .
C20 C 0.6808(5) -0.16942(19) 0.6279(4) 0.0221(9) Uani 1 1 d . . .
O27 O 0.5769(5) 0.2413(2) 0.9764(4) 0.0536(10) Uani 1 1 d D . .
O29 O 0.3984(5) 0.29554(19) 0.7717(4) 0.0488(10) Uani 1 1 d D . .
H60 H 1.308(6) 0.5707(18) 0.0201(18) 0.025(12) Uiso 1 1 d D . .
H66 H 0.436(5) 0.286(2) 0.841(2) 0.029(14) Uiso 1 1 d D . .
H65 H 0.293(3) 0.296(3) 0.757(4) 0.06(2) Uiso 1 1 d D . .
O30 O 0.8758(4) 0.41338(17) 0.7744(3) 0.0345(7) Uani 1 1 d D . .
O28 O 0.3481(7) 0.3514(2) 0.0409(4) 0.0619(11) Uani 1 1 d D . .
H70 H 0.318(8) 0.425(3) 0.926(4) 0.07(2) Uiso 1 1 d D . .
H80 H 0.245(5) 0.350(4) 0.011(8) 0.11(4) Uiso 1 1 d D . .
H72 H 0.59(3) 0.261(9) 1.039(9) 0.42(13) Uiso 1 1 d D . .
H73 H 0.890(11) 0.378(2) 0.746(7) 0.11(3) Uiso 1 1 d D . .

loop_
_atom_site_aniso_label
_atom_site_aniso_U_11
_atom_site_aniso_U_22
_atom_site_aniso_U_33
_atom_site_aniso_U_23
_atom_site_aniso_U_13
_atom_site_aniso_U_12
O15 0.0418(18) 0.0174(16) 0.0234(16) 0.0095(13) 0.0030(12) 0.0042(13)
Cu4 0.0199(2) 0.0195(3) 0.0177(2) -0.00032(19) 0.00140(17) 0.00030(19)
Cu1 0.0299(3) 0.0124(2) 0.0181(2) 0.00441(19) 0.00360(19) -0.00062(19)
Cu3 0.0419(3) 0.0148(3) 0.0204(3) 0.0066(2) 0.0123(2) 0.0026(2)
Cu2 0.0218(2) 0.0190(3) 0.0198(3) 0.00262(19) 0.00079(17) 0.00015(19)
N2 0.0237(17) 0.0133(17) 0.0140(16) 0.0032(13) 0.0040(12) 0.0005(13)
O4 0.0287(16) 0.0354(19) 0.0316(17) 0.0153(14) 0.0065(12) -0.0097(13)
O7 0.059(2) 0.0157(15) 0.0222(17) 0.0075(12) 0.0119(14) 0.0024(14)
O13 0.0294(16) 0.0243(16) 0.0308(17) -0.0041(13) 0.0003(12) -0.0035(13)
O22 0.073(3) 0.0232(19) 0.039(2) 0.0047(16) 0.0322(17) 0.0074(17)
O24 0.0238(15) 0.0335(18) 0.0190(16) -0.0038(13) -0.0001(12) 0.0028(13)
C5 0.023(2) 0.016(2) 0.022(2) 0.0048(16) 0.0087(15) 0.0005(16)
O9 0.0279(15) 0.0192(15) 0.0217(15) -0.0002(12) -0.0008(11) 0.0077(12)
O10 0.0380(17) 0.0212(16) 0.0211(15) -0.0052(13) -0.0001(12) 0.0064(13)
O2 0.0366(16) 0.0125(14) 0.0237(16) 0.0062(12) -0.0031(12) 0.0010(12)
O1 0.0372(16) 0.0138(15) 0.0200(15) 0.0025(12) -0.0005(12) -0.0038(12)
O12 0.0326(16) 0.0198(16) 0.0269(16) 0.0099(13) 0.0088(12) -0.0040(13)
C18 0.029(2) 0.022(2) 0.016(2) 0.0062(17) 0.0034(16) 0.0004(17)
O19 0.0350(18) 0.0286(19) 0.048(2) 0.0184(15) 0.0143(15) 0.0080(14)
C22 0.024(2) 0.017(2) 0.0157(19) 0.0021(16) 0.0080(16) -0.0002(16)
O3 0.0258(15) 0.0369(17) 0.0195(14) 0.0103(13) 0.0020(11) -0.0040(13)
C7 0.024(2) 0.020(2) 0.017(2) -0.0015(16) 0.0023(15) 0.0023(16)
C12 0.032(2) 0.029(3) 0.019(2) -0.0049(18) 0.0071(17) -0.0016(19)
O17 0.0515(19) 0.0259(17) 0.0316(18) -0.0045(16) -0.0018(14) -0.0029(16)
N1 0.0217(16) 0.0156(17) 0.0132(16) 0.0002(13) 0.0039(12) -0.0032(13)
O11 0.0292(17) 0.0333(18) 0.0325(18) 0.0197(15) -0.0004(13) -0.0017(14)
C2 0.0157(18) 0.013(2) 0.018(2) 0.0010(15) 0.0024(14) -0.0013(14)
C1 0.023(2) 0.0134(19) 0.015(2) 0.0017(16) 0.0061(15) -0.0006(16)
C14 0.0176(18) 0.014(2) 0.019(2) 0.0000(16) 0.0005(14) -0.0007(15)
O6 0.0352(17) 0.0201(17) 0.052(2) -0.0084(15) 0.0112(14) -0.0104(13)
C8 0.035(2) 0.016(2) 0.021(2) 0.0044(17) 0.0146(17) 0.0025(17)
O8 0.068(2) 0.0192(17) 0.0293(18) 0.0010(14) 0.0160(16) -0.0060(15)
O5 0.0226(15) 0.0241(17) 0.0415(19) -0.0056(14) 0.0010(12) -0.0015(13)
C10 0.027(2) 0.023(2) 0.0156(19) 0.0021(17) 0.0032(15) -0.0022(17)
C11 0.032(2) 0.019(2) 0.016(2) -0.0035(16) 0.0093(16) -0.0037(17)
C24 0.042(3) 0.023(2) 0.012(2) -0.0001(17) 0.0039(17) -0.0025(19)
C15 0.0167(18) 0.016(2) 0.0141(19) 0.0032(15) 0.0024(14) -0.0038(15)
C3 0.0219(19) 0.014(2) 0.0131(19) -0.0001(15) 0.0040(14) -0.0011(15)
O21 0.082(3) 0.035(2) 0.031(2) 0.0158(16) 0.0290(18) 0.0234(18)
C4 0.022(2) 0.018(2) 0.018(2) -0.0014(16) 0.0054(15) 0.0004(16)
C16 0.0208(19) 0.019(2) 0.019(2) 0.0016(17) 0.0056(15) 0.0023(16)
C6 0.033(2) 0.021(2) 0.013(2) 0.0053(16) 0.0077(16) 0.0027(17)
C21 0.0188(19) 0.021(2) 0.022(2) 0.0069(17) 0.0022(15) -0.0008(16)
O20 0.0276(17) 0.0331(19) 0.056(2) 0.0032(16) -0.0050(14) 0.0069(14)
O23 0.055(2) 0.030(2) 0.053(2) 0.0060(17) -0.0015(17) 0.0045(16)
C19 0.026(2) 0.025(2) 0.0099(19) -0.0012(16) 0.0039(15) 0.0008(17)
O18 0.0345(18) 0.0236(18) 0.078(3) 0.0097(17) 0.0218(17) -0.0002(14)
C9 0.0185(19) 0.022(2) 0.017(2) 0.0025(16) 0.0029(15) -0.0002(16)
C17 0.023(2) 0.015(2) 0.020(2) 0.0058(16) 0.0029(15) -0.0011(16)
C13 0.025(2) 0.014(2) 0.018(2) 0.0011(16) 0.0024(16) -0.0021(16)
O16 0.090(3) 0.0205(17) 0.0294(19) 0.0012(15) 0.0161(17) 0.0120(16)
O26 0.042(2) 0.041(2) 0.055(2) -0.005(2) -0.0031(17) 0.0102(17)
O14 0.055(2) 0.0204(17) 0.041(2) -0.0109(15) 0.0103(15) -0.0026(15)
C23 0.028(2) 0.023(2) 0.013(2) 0.0044(16) 0.0088(16) 0.0038(16)
C20 0.028(2) 0.014(2) 0.026(2) 0.0038(18) 0.0105(17) 0.0021(16)
O27 0.044(2) 0.055(2) 0.062(3) 0.005(2) 0.0092(18) -0.0025(18)
O29 0.033(2) 0.046(2) 0.069(3) 0.012(2) 0.0116(19) -0.0019(17)
O30 0.0411(18) 0.0274(18) 0.0370(19) 0.0001(16) 0.0125(14) -0.0011(15)
O28 0.077(3) 0.059(3) 0.050(3) 0.005(2) 0.007(2) -0.007(2)

loop_
_atom_type_symbol
_atom_type_description
_atom_type_scat_dispersion_real
_atom_type_scat_dispersion_imag
_atom_type_scat_source
C C 0.0033 0.0016 'International Tables Vol C Tables 4.2.6.8 and 6.1.1.4'
H H 0.0000 0.0000 'International Tables Vol C Tables 4.2.6.8 and 6.1.1.4'
N N 0.0061 0.0033 'International Tables Vol C Tables 4.2.6.8 and 6.1.1.4'
O O 0.0106 0.0060 'International Tables Vol C Tables 4.2.6.8 and 6.1.1.4'
Cu Cu 0.3201 1.2651 'International Tables Vol C Tables 4.2.6.8 and 6.1.1.4'

loop_
_geom_angle_atom_site_label_1
_geom_angle_atom_site_label_2
_geom_angle_atom_site_label_3
_geom_angle
_geom_angle_site_symmetry_1
_geom_angle_site_symmetry_3
_geom_angle_publ_flag
C20 O15 Cu1 126.0(3) . . ?
O24 Cu4 O13 93.31(12) . . ?
O24 Cu4 O9 95.31(12) . . ?
O13 Cu4 O9 148.53(12) . . ?
O24 Cu4 N2 174.40(13) . . ?
O13 Cu4 N2 84.54(12) . . ?
O9 Cu4 N2 89.17(12) . . ?
O24 Cu4 O11 95.82(12) . . ?
O13 Cu4 O11 115.94(13) . . ?
O9 Cu4 O11 93.22(13) . . ?
N2 Cu4 O11 80.54(12) . . ?
O15 Cu1 O1 177.87(13) . . ?
O15 Cu1 O18 86.30(13) . . ?
O1 Cu1 O18 92.11(13) . . ?
O15 Cu1 O19 94.74(13) . . ?
O1 Cu1 O19 87.17(13) . . ?
O18 Cu1 O19 164.58(16) . . ?
O15 Cu1 O17 92.16(12) . . ?
O1 Cu1 O17 86.71(12) . . ?
O18 Cu1 O17 100.22(15) . . ?
O19 Cu1 O17 95.12(14) . . ?
O7 Cu3 O21 88.59(14) . . ?
O7 Cu3 O22 94.08(13) . . ?
O21 Cu3 O22 166.24(18) . . ?
O7 Cu3 O12 167.72(13) . . ?
O21 Cu3 O12 88.98(13) . . ?
O22 Cu3 O12 85.55(13) . . ?
O7 Cu3 O23 92.46(13) . . ?
O21 Cu3 O23 94.46(16) . . ?
O22 Cu3 O23 98.90(16) . . ?
O12 Cu3 O23 99.72(12) . . ?
O20 Cu2 O5 92.41(13) . . ?
O20 Cu2 O2 91.19(13) . . ?
O5 Cu2 O2 155.33(12) . . ?
O20 Cu2 N1 171.55(14) . . ?
O5 Cu2 N1 84.99(12) . . ?
O2 Cu2 N1 87.91(12) . . ?
O20 Cu2 O3 109.30(13) . . ?
O5 Cu2 O3 114.12(12) . . ?
O2 Cu2 O3 87.53(12) . . ?
N1 Cu2 O3 79.06(11) . . ?
C15 N2 C23 114.3(3) . . ?
C15 N2 C21 115.3(3) . . ?
C23 N2 C21 110.8(3) . . ?
C15 N2 Cu4 106.2(2) . . ?
C23 N2 Cu4 101.5(2) . . ?
C21 N2 Cu4 107.6(2) . . ?
C8 O7 Cu3 127.7(3) . . ?
C24 O13 Cu4 112.3(3) . . ?
Cu3 O22 H22 109.5 . . ?
Cu4 O24 H24 109.5 . . ?
Cu4 O24 H60 113(3) . . ?
H24 O24 H60 115.8 . . ?
C6 C5 C4 119.4(3) . . ?
C6 C5 C8 121.0(3) . . ?
C4 C5 C8 119.6(4) . . ?
C13 O9 Cu4 123.2(3) . . ?
C1 O2 Cu2 121.4(2) . . ?
C1 O1 Cu1 116.0(2) . . ?
C22 O12 Cu3 125.9(3) . . ?
C19 C18 C17 118.7(4) . . ?
C19 C18 H18 120.6 . . ?
C17 C18 H18 120.6 . . ?
Cu1 O19 H19 109.5 . . ?
O11 C22 O12 125.7(4) . . ?
O11 C22 C21 119.2(3) . . ?
O12 C22 C21 115.1(3) . . ?
C10 O3 Cu2 107.7(2) . . ?
C6 C7 C2 121.1(4) . . ?
C6 C7 H7 119.5 . . ?
C2 C7 H7 119.5 . . ?
O6 C12 O5 124.6(4) . . ?
O6 C12 C11 120.4(4) . . ?
O5 C12 C11 115.0(4) . . ?
Cu1 O17 H17 109.5 . . ?
C3 N1 C11 114.5(3) . . ?
C3 N1 C9 114.1(3) . . ?
C11 N1 C9 111.9(3) . . ?
C3 N1 Cu2 104.5(2) . . ?
C11 N1 Cu2 102.1(2) . . ?
C9 N1 Cu2 108.7(2) . . ?
C22 O11 Cu4 110.2(2) . . ?
C7 C2 C3 118.9(3) . . ?
C7 C2 C1 117.2(3) . . ?
C3 C2 C1 123.7(3) . . ?
O2 C1 O1 122.0(3) . . ?
O2 C1 C2 120.9(3) . . ?
O1 C1 C2 117.1(3) . . ?
C19 C14 C15 118.9(4) . . ?
C19 C14 C13 116.2(3) . . ?
C15 C14 C13 124.7(3) . . ?
O8 C8 O7 126.3(4) . . ?
O8 C8 C5 118.3(4) . . ?
O7 C8 C5 115.4(4) . . ?
C12 O5 Cu2 113.8(3) . . ?
O3 C10 O4 124.0(4) . . ?
O3 C10 C9 119.4(3) . . ?
O4 C10 C9 116.6(3) . . ?
N1 C11 C12 109.2(3) . . ?
N1 C11 H11A 109.8 . . ?
C12 C11 H11A 109.8 . . ?
N1 C11 H11B 109.8 . . ?
C12 C11 H11B 109.8 . . ?
H11A C11 H11B 108.3 . . ?
O14 C24 O13 124.4(4) . . ?
O14 C24 C23 121.0(4) . . ?
O13 C24 C23 114.6(4) . . ?
C16 C15 C14 119.2(3) . . ?
C16 C15 N2 121.6(3) . . ?
C14 C15 N2 119.1(3) . . ?
C4 C3 C2 119.2(3) . . ?
C4 C3 N1 121.7(3) . . ?
C2 C3 N1 119.0(3) . . ?
Cu3 O21 H21 109.5 . . ?
C3 C4 C5 121.4(4) . . ?
C3 C4 H4 119.3 . . ?
C5 C4 H4 119.3 . . ?
C15 C16 C17 121.3(4) . . ?
C15 C16 H16 119.3 . . ?
C17 C16 H16 119.3 . . ?
C7 C6 C5 119.9(4) . . ?
C7 C6 H6 120.1 . . ?
C5 C6 H6 120.1 . . ?
N2 C21 C22 110.3(3) . . ?
N2 C21 H21A 109.6 . . ?
C22 C21 H21A 109.6 . . ?
N2 C21 H21B 109.6 . . ?
C22 C21 H21B 109.6 . . ?
H21A C21 H21B 108.1 . . ?
Cu2 O20 H20 109.5 . . ?
Cu3 O23 H23 109.5 . . ?
C18 C19 C14 121.8(4) . . ?
C18 C19 H19A 119.1 . . ?
C14 C19 H19A 119.1 . . ?
Cu1 O18 H18A 109.5 . . ?
N1 C9 C10 111.9(3) . . ?
N1 C9 H9A 109.2 . . ?
C10 C9 H9A 109.2 . . ?
N1 C9 H9B 109.2 . . ?
C10 C9 H9B 109.2 . . ?
H9A C9 H9B 107.9 . . ?
C18 C17 C16 120.1(4) . . ?
C18 C17 C20 119.5(4) . 1_564 ?
C16 C17 C20 120.4(4) . 1_564 ?
O10 C13 O9 121.8(4) . . ?
O10 C13 C14 119.2(3) . . ?
O9 C13 C14 119.0(3) . . ?
N2 C23 C24 109.1(3) . . ?
N2 C23 H23A 109.9 . . ?
C24 C23 H23A 109.9 . . ?
N2 C23 H23B 109.9 . . ?
C24 C23 H23B 109.9 . . ?
H23A C23 H23B 108.3 . . ?
O16 C20 O15 125.3(4) . . ?
O16 C20 C17 120.2(4) . 1_546 ?
O15 C20 C17 114.5(4) . 1_546 ?
H66 O29 H65 115(3) . . ?

loop_
_geom_bond_atom_site_label_1
_geom_bond_atom_site_label_2
_geom_bond_distance
_geom_bond_site_symmetry_2
_geom_bond_publ_flag
O15 C20 1.271(5) . ?
O15 Cu1 1.923(3) . ?
Cu4 O24 1.928(3) . ?
Cu4 O13 1.970(3) . ?
Cu4 O9 1.986(3) . ?
Cu4 N2 2.007(3) . ?
Cu4 O11 2.155(3) . ?
Cu1 O1 1.946(3) . ?
Cu1 O18 2.004(3) . ?
Cu1 O19 2.007(3) . ?
Cu1 O17 2.232(3) . ?
Cu3 O7 1.944(3) . ?
Cu3 O21 1.944(3) . ?
Cu3 O22 1.957(3) . ?
Cu3 O12 1.962(3) . ?
Cu3 O23 2.416(4) . ?
Cu2 O20 1.925(3) . ?
Cu2 O5 1.941(3) . ?
Cu2 O2 1.989(3) . ?
Cu2 N1 2.023(3) . ?
Cu2 O3 2.228(3) . ?
N2 C15 1.463(5) . ?
N2 C23 1.479(5) . ?
N2 C21 1.501(5) . ?
O4 C10 1.260(5) . ?
O7 C8 1.265(5) . ?
O13 C24 1.291(5) . ?
O22 H22 0.8200 . ?
O24 H24 0.8200 . ?
O24 H60 0.812(18) . ?
C5 C6 1.388(6) . ?
C5 C4 1.390(6) . ?
C5 C8 1.512(5) . ?
O9 C13 1.284(5) . ?
O10 C13 1.250(5) . ?
O2 C1 1.256(5) . ?
O1 C1 1.262(5) . ?
O12 C22 1.245(5) . ?
C18 C19 1.388(6) . ?
C18 C17 1.387(6) . ?
C18 H18 0.9300 . ?
O19 H19 0.8200 . ?
C22 O11 1.244(5) . ?
C22 C21 1.533(5) . ?
O3 C10 1.252(5) . ?
C7 C6 1.384(6) . ?
C7 C2 1.400(5) . ?
C7 H7 0.9300 . ?
C12 O6 1.237(5) . ?
C12 O5 1.275(5) . ?
C12 C11 1.514(6) . ?
O17 H17 0.8200 . ?
N1 C3 1.454(5) . ?
N1 C11 1.486(5) . ?
N1 C9 1.499(5) . ?
C2 C3 1.404(5) . ?
C2 C1 1.500(5) . ?
C14 C19 1.395(5) . ?
C14 C15 1.399(5) . ?
C14 C13 1.503(5) . ?
C8 O8 1.253(5) . ?
C10 C9 1.519(5) . ?
C11 H11A 0.9700 . ?
C11 H11B 0.9700 . ?
C24 O14 1.228(5) . ?
C24 C23 1.509(6) . ?
C15 C16 1.387(5) . ?
C3 C4 1.387(5) . ?
O21 H21 0.8200 . ?
C4 H4 0.9300 . ?
C16 C17 1.387(5) . ?
C16 H16 0.9300 . ?
C6 H6 0.9300 . ?
C21 H21A 0.9700 . ?
C21 H21B 0.9700 . ?
O20 H20 0.8200 . ?
O23 H23 0.8200 . ?
C19 H19A 0.9300 . ?
O18 H18A 0.8200 . ?
C9 H9A 0.9700 . ?
C9 H9B 0.9700 . ?
C17 C20 1.520(5) 1_564 ?
O16 C20 1.235(5) . ?
O26 H70 0.83(2) . ?
C23 H23A 0.9700 . ?
C23 H23B 0.9700 . ?
C20 C17 1.520(5) 1_546 ?
O27 H72 0.83(2) . ?
O29 H66 0.842(19) . ?
O29 H65 0.799(19) . ?
O30 H73 0.81(2) . ?
O28 H80 0.82(2) . ?
